data_7020792
loop_
_publ_author_name
'Beck, Robert'
'Shoshani, Manar'
'Krasinkiewicz, Jonathan'
'Hatnean, Jillian A.'
'Johnson, Samuel A.'

_publ_section_title
;
 Synthesis and chemistry of bis(triisopropylphosphine) nickel(i) and
 nickel(0) precursors.
;
_journal_issue 5
_journal_name_full 'Dalton transactions (Cambridge, England : 2003)'
_journal_page_first 1461
_journal_page_last 1475
_journal_paper_doi 10.1039/c2dt32008h
_journal_volume 42
_journal_year 2013
_chemical_formula_moiety '2(C9 H21 Br Ni0.5 P)'
_chemical_formula_sum 'C18 H42 Br2 Ni P2'
_chemical_formula_weight 538.99
_chemical_name_systematic
;
?
;
_space_group_crystal_system monoclinic
_space_group_IT_number 14
_space_group_name_Hall '-P 2ybc'
_space_group_name_H-M_alt 'P 1 21/c 1'
_symmetry_space_group_name_Hall '-P 2ybc'
_symmetry_space_group_name_H-M 'P 1 21/c 1'
_atom_sites_solution_hydrogens geom
_atom_sites_solution_primary direct
_atom_sites_solution_secondary difmap
_audit_creation_date 2011-06-01
_audit_creation_method
;
Olex2 1.1
(compiled 2011.02.15 svn.r1672, GUI svn.r3494)
;
_cell_angle_alpha 90.00
_cell_angle_beta 93.7970(10)
_cell_angle_gamma 90.00
_cell_formula_units_Z 2
_cell_length_a 8.1476(5)
_cell_length_b 8.9382(6)
_cell_length_c 16.3133(10)
_cell_measurement_reflns_used 4034
_cell_measurement_temperature 173.15
_cell_measurement_theta_max 27.08
_cell_measurement_theta_min 2.18
_cell_volume 1185.41(13)
_computing_molecular_graphics
;
O. V. Dolomanov, L. J. Bourhis, R. J. Gildea, J. A. K. Howard and H. Puschmann,
OLEX2: a complete structure solution, refinement and analysis program.
J. Appl. Cryst. (2009). 42, 339-341.
;
_computing_publication_material
;
O. V. Dolomanov, L. J. Bourhis, R. J. Gildea, J. A. K. Howard and H. Puschmann,
OLEX2: a complete structure solution, refinement and analysis program.
J. Appl. Cryst. (2009). 42, 339-341.
;
_computing_structure_refinement 'SHELXL-97 (Sheldrick, 2008)'
_computing_structure_solution 'SHELXS-97 (Sheldrick, 2008)'
_diffrn_ambient_temperature 173.15
_diffrn_measured_fraction_theta_full 0.999
_diffrn_measured_fraction_theta_max 0.999
_diffrn_measurement_device_type 'Bruker APEX-II CCD'
_diffrn_measurement_method '\w scans'
_diffrn_radiation_monochromator graphite
_diffrn_radiation_type MoK\a
_diffrn_radiation_wavelength 0.71073
_diffrn_reflns_av_R_equivalents 0.0246
_diffrn_reflns_av_unetI/netI 0.0180
_diffrn_reflns_limit_h_max 9
_diffrn_reflns_limit_h_min -9
_diffrn_reflns_limit_k_max 10
_diffrn_reflns_limit_k_min -10
_diffrn_reflns_limit_l_max 19
_diffrn_reflns_limit_l_min -19
_diffrn_reflns_number 11551
_diffrn_reflns_theta_full 25.68
_diffrn_reflns_theta_max 25.68
_diffrn_reflns_theta_min 3.39
_diffrn_source 'fine-focus sealed tube'
_diffrn_standards_number 0
_exptl_absorpt_coefficient_mu 4.323
_exptl_absorpt_correction_T_max 0.6250
_exptl_absorpt_correction_T_min 0.4785
_exptl_absorpt_correction_type multi-scan
_exptl_absorpt_process_details 'SADABS BRUKER 2001'
_exptl_crystal_colour red
_exptl_crystal_colour_primary red
_exptl_crystal_density_diffrn 1.510
_exptl_crystal_density_method 'not measured'
_exptl_crystal_description block
_exptl_crystal_F_000 556
_exptl_crystal_size_max 0.2
_exptl_crystal_size_mid 0.15
_exptl_crystal_size_min 0.12
_refine_diff_density_max 1.589
_refine_diff_density_min -1.371
_refine_diff_density_rms 0.118
_refine_ls_extinction_method none
_refine_ls_goodness_of_fit_ref 1.068
_refine_ls_hydrogen_treatment constr
_refine_ls_matrix_type full
_refine_ls_number_parameters 112
_refine_ls_number_reflns 2240
_refine_ls_number_restraints 0
_refine_ls_restrained_S_all 1.068
_refine_ls_R_factor_all 0.0540
_refine_ls_R_factor_gt 0.0478
_refine_ls_shift/su_max 0.000
_refine_ls_shift/su_mean 0.000
_refine_ls_structure_factor_coef Fsqd
_refine_ls_weighting_details 'calc w=1/[\s^2^(Fo^2^)+(0.0699P)^2^+3.6942P] where P=(Fo^2^+2Fc^2^)/3'
_refine_ls_weighting_scheme calc
_refine_ls_wR_factor_gt 0.1285
_refine_ls_wR_factor_ref 0.1341
_reflns_number_gt 1976
_reflns_number_total 2240
_reflns_threshold_expression >2sigma(I)
_cod_data_source_file c2dt32008h.txt
_cod_data_source_block rbd1_1b
_cod_database_code 7020792

loop_
_space_group_symop_id
_space_group_symop_operation_xyz
1 'x, y, z'
2 '-x, y+1/2, -z+1/2'
3 '-x, -y, -z'
4 'x, -y-1/2, z-1/2'

loop_
_atom_site_label
_atom_site_type_symbol
_atom_site_fract_x
_atom_site_fract_y
_atom_site_fract_z
_atom_site_U_iso_or_equiv
_atom_site_adp_type
_atom_site_occupancy
_atom_site_symmetry_multiplicity
_atom_site_calc_flag
_atom_site_refinement_flags
Br1 Br 0.55137(9) -0.20096(6) 0.08794(4) 0.0638(3) Uani 1 1 d .
Ni1 Ni 0.5000 0.0000 0.0000 0.0280(2) Uani 1 2 d S
P1 P 0.62800(12) 0.15895(12) 0.09394(6) 0.0243(3) Uani 1 1 d .
C1 C 0.8082(7) 0.4365(6) 0.1093(3) 0.0498(13) Uani 1 1 d .
H1A H 0.7290 0.4625 0.1497 0.075 Uiso 1 1 calc R
H1B H 0.8373 0.5266 0.0792 0.075 Uiso 1 1 calc R
H1C H 0.9074 0.3943 0.1377 0.075 Uiso 1 1 calc R
C2 C 0.7322(5) 0.3223(5) 0.0495(3) 0.0341(10) Uani 1 1 d .
H2 H 0.6427 0.3776 0.0174 0.041 Uiso 1 1 calc R
C3 C 0.8532(8) 0.2780(7) -0.0136(4) 0.0584(15) Uani 1 1 d .
H3A H 0.9518 0.2342 0.0145 0.088 Uiso 1 1 calc R
H3B H 0.8840 0.3669 -0.0443 0.088 Uiso 1 1 calc R
H3C H 0.8016 0.2045 -0.0517 0.088 Uiso 1 1 calc R
C4 C 0.3791(7) 0.1232(7) 0.2007(3) 0.0496(13) Uani 1 1 d .
H4A H 0.3251 0.0569 0.1594 0.074 Uiso 1 1 calc R
H4B H 0.2960 0.1697 0.2332 0.074 Uiso 1 1 calc R
H4C H 0.4556 0.0650 0.2370 0.074 Uiso 1 1 calc R
C5 C 0.4732(5) 0.2440(5) 0.1582(3) 0.0310(9) Uani 1 1 d .
H5 H 0.5347 0.3035 0.2022 0.037 Uiso 1 1 calc R
C6 C 0.3568(7) 0.3499(7) 0.1115(4) 0.0532(14) Uani 1 1 d .
H6A H 0.4188 0.4351 0.0917 0.080 Uiso 1 1 calc R
H6B H 0.2743 0.3859 0.1478 0.080 Uiso 1 1 calc R
H6C H 0.3019 0.2975 0.0646 0.080 Uiso 1 1 calc R
C7 C 0.8321(8) 0.1617(7) 0.2460(4) 0.0616(16) Uani 1 1 d .
H7A H 0.9010 0.2448 0.2294 0.092 Uiso 1 1 calc R
H7B H 0.8960 0.0977 0.2851 0.092 Uiso 1 1 calc R
H7C H 0.7362 0.2013 0.2720 0.092 Uiso 1 1 calc R
C8 C 0.7750(6) 0.0703(5) 0.1706(3) 0.0373(10) Uani 1 1 d .
H8 H 0.7152 -0.0174 0.1922 0.045 Uiso 1 1 calc R
C9 C 0.9218(7) 0.0041(8) 0.1294(4) 0.0701(19) Uani 1 1 d .
H9A H 0.8825 -0.0508 0.0799 0.105 Uiso 1 1 calc R
H9B H 0.9818 -0.0642 0.1676 0.105 Uiso 1 1 calc R
H9C H 0.9952 0.0850 0.1142 0.105 Uiso 1 1 calc R

loop_
_atom_site_aniso_label
_atom_site_aniso_U_11
_atom_site_aniso_U_22
_atom_site_aniso_U_33
_atom_site_aniso_U_23
_atom_site_aniso_U_13
_atom_site_aniso_U_12
Br1 0.1043(6) 0.0336(3) 0.0483(4) 0.0068(2) -0.0327(3) -0.0114(3)
Ni1 0.0330(4) 0.0259(4) 0.0245(4) -0.0049(3) -0.0024(3) -0.0007(3)
P1 0.0268(5) 0.0239(5) 0.0220(5) -0.0002(4) 0.0003(4) 0.0003(4)
C1 0.054(3) 0.038(3) 0.058(3) -0.001(2) 0.003(2) -0.017(2)
C2 0.033(2) 0.033(2) 0.036(2) 0.0037(19) 0.0038(18) -0.0037(18)
C3 0.060(3) 0.061(4) 0.057(3) 0.003(3) 0.029(3) -0.009(3)
C4 0.046(3) 0.054(3) 0.052(3) 0.001(3) 0.022(2) -0.004(2)
C5 0.033(2) 0.031(2) 0.030(2) -0.0039(18) 0.0061(17) 0.0009(18)
C6 0.047(3) 0.056(3) 0.057(3) 0.005(3) 0.009(2) 0.022(3)
C7 0.077(4) 0.058(4) 0.045(3) 0.004(3) -0.031(3) -0.011(3)
C8 0.040(2) 0.038(3) 0.033(2) 0.0048(19) -0.0072(18) 0.002(2)
C9 0.050(3) 0.089(5) 0.070(4) 0.013(4) -0.001(3) 0.035(3)

loop_
_atom_type_symbol
_atom_type_description
_atom_type_scat_dispersion_real
_atom_type_scat_dispersion_imag
_atom_type_scat_source
C C 0.0033 0.0016 'International Tables Vol C Tables 4.2.6.8 and 6.1.1.4'
H H 0.0000 0.0000 'International Tables Vol C Tables 4.2.6.8 and 6.1.1.4'
Br Br -0.2901 2.4595 'International Tables Vol C Tables 4.2.6.8 and 6.1.1.4'
Ni Ni 0.3393 1.1124 'International Tables Vol C Tables 4.2.6.8 and 6.1.1.4'
P P 0.1023 0.0942 'International Tables Vol C Tables 4.2.6.8 and 6.1.1.4'

loop_
_geom_angle_atom_site_label_1
_geom_angle_atom_site_label_2
_geom_angle_atom_site_label_3
_geom_angle
_geom_angle_site_symmetry_1
_geom_angle_site_symmetry_3
Br1 Ni1 Br1 180.00(4) 3_655 .
P1 Ni1 Br1 90.63(3) 3_655 3_655
P1 Ni1 Br1 89.37(3) . 3_655
P1 Ni1 Br1 90.63(3) . .
P1 Ni1 Br1 89.37(3) 3_655 .
P1 Ni1 P1 180.0 . 3_655
C2 P1 Ni1 115.20(15) . .
C5 P1 Ni1 109.64(14) . .
C5 P1 C2 104.1(2) . .
C8 P1 Ni1 115.60(16) . .
C8 P1 C2 107.9(2) . .
C8 P1 C5 103.1(2) . .
C1 C2 P1 117.1(3) . .
C1 C2 C3 110.8(4) . .
C3 C2 P1 113.1(4) . .
C4 C5 P1 110.4(3) . .
C6 C5 P1 113.5(3) . .
C6 C5 C4 110.9(4) . .
C7 C8 P1 117.7(4) . .
C7 C8 C9 110.9(5) . .
C9 C8 P1 111.0(4) . .

loop_
_geom_bond_atom_site_label_1
_geom_bond_atom_site_label_2
_geom_bond_distance
_geom_bond_site_symmetry_2
Br1 Ni1 2.3195(5) .
Ni1 Br1 2.3195(5) 3_655
Ni1 P1 2.2898(10) .
Ni1 P1 2.2898(10) 3_655
P1 C2 1.860(4) .
P1 C5 1.856(4) .
P1 C8 1.851(4) .
C1 C2 1.515(7) .
C2 C3 1.525(7) .
C4 C5 1.518(7) .
C5 C6 1.511(7) .
C7 C8 1.524(7) .
C8 C9 1.529(8) .
